data_7231616
loop_
_publ_author_name
'Li, Saidan'
'Wu, Jing'
'Gao, Xiaoxia'
'He, Minghui'
'Wang, Yao'
'Wang, Xia'
'He, Yabing'

_publ_section_title
;
 A NbO-type MOF based on an aromatic-rich and N-functionalized
 diisophthalate ligand for high-performance acetylene storage and
 purification
;
_journal_issue 44
_journal_name_full CrystEngComm
_journal_page_first 7178
_journal_paper_doi 10.1039/C8CE01585F
_journal_volume 20
_journal_year 2018
_chemical_formula_sum 'C28 H16 Cu2 N2 O10'
_chemical_formula_weight 667.51
_space_group_IT_number 166
_space_group_name_Hall '-R 3 2"'
_space_group_name_H-M_alt 'R -3 m :H'
_symmetry_cell_setting trigonal
_symmetry_space_group_name_Hall '-R 3 2"'
_symmetry_space_group_name_H-M 'R -3 m :H'
_atom_sites_solution_hydrogens geom
_atom_sites_solution_primary direct
_atom_sites_solution_secondary difmap
_audit_creation_method SHELXL-97
_audit_update_record
;
2018-09-06 deposited with the CCDC.
2018-10-05 downloaded from the CCDC.
;
_cell_angle_alpha 90.00
_cell_angle_beta 90.00
_cell_angle_gamma 120.00
_cell_formula_units_Z 9
_cell_length_a 18.5209(3)
_cell_length_b 18.5209(3)
_cell_length_c 39.0171(9)
_cell_measurement_reflns_used 2829
_cell_measurement_temperature 293(2)
_cell_measurement_theta_max 73.8
_cell_measurement_theta_min 1
_cell_volume 11590.7(4)
_computing_cell_refinement 'Bruker SMART'
_computing_data_collection 'Bruker SMART'
_computing_data_reduction 'Bruker SAINT'
_computing_molecular_graphics 'Bruker SHELXTL'
_computing_structure_refinement 'SHELXL-97 (Sheldrick, 1997)'
_computing_structure_solution 'SHELXS-97 (Sheldrick, 1990)'
_diffrn_ambient_temperature 293(2)
_diffrn_measured_fraction_theta_full 0.988
_diffrn_measured_fraction_theta_max 0.988
_diffrn_measurement_device_type 'Bruker SMART APEX II CCD area detector'
_diffrn_measurement_method 'phi and omega scans'
_diffrn_radiation_monochromator graphite
_diffrn_radiation_source 'fine-focus sealed tube'
_diffrn_radiation_type CuK\a
_diffrn_radiation_wavelength 1.54178
_diffrn_reflns_av_R_equivalents 0.0000
_diffrn_reflns_av_sigmaI/netI 0.0266
_diffrn_reflns_limit_h_max 0
_diffrn_reflns_limit_h_min -19
_diffrn_reflns_limit_k_max 0
_diffrn_reflns_limit_k_min -19
_diffrn_reflns_limit_l_max 0
_diffrn_reflns_limit_l_min -48
_diffrn_reflns_number 2829
_diffrn_reflns_theta_full 73.86
_diffrn_reflns_theta_max 73.86
_diffrn_reflns_theta_min 5.31
_exptl_absorpt_coefficient_mu 1.309
_exptl_absorpt_correction_T_max 0.8803
_exptl_absorpt_correction_T_min 0.7528
_exptl_absorpt_correction_type empirical
_exptl_crystal_colour blue
_exptl_crystal_density_diffrn 0.861
_exptl_crystal_density_method 'not measured'
_exptl_crystal_description block
_exptl_crystal_F_000 3024
_exptl_crystal_size_max 0.23
_exptl_crystal_size_mid 0.14
_exptl_crystal_size_min 0.10
_platon_squeeze_details
;
;
_refine_diff_density_max 0.811
_refine_diff_density_min -0.379
_refine_diff_density_rms 0.069
_refine_ls_extinction_method none
_refine_ls_goodness_of_fit_ref 1.015
_refine_ls_hydrogen_treatment mixed
_refine_ls_matrix_type full
_refine_ls_number_parameters 178
_refine_ls_number_reflns 2829
_refine_ls_number_restraints 192
_refine_ls_restrained_S_all 1.030
_refine_ls_R_factor_all 0.0613
_refine_ls_R_factor_gt 0.0480
_refine_ls_shift/su_max 0.000
_refine_ls_shift/su_mean 0.000
_refine_ls_structure_factor_coef Fsqd
_refine_ls_weighting_details 'calc w=1/[\s^2^(Fo^2^)+(0.1099P)^2^+0.0000P] where P=(Fo^2^+2Fc^2^)/3'
_refine_ls_weighting_scheme calc
_refine_ls_wR_factor_gt 0.1413
_refine_ls_wR_factor_ref 0.1522
_reflns_number_gt 2141
_reflns_number_total 2829
_reflns_threshold_expression >2sigma(I)
_cod_data_source_file c8ce01585f2.cif
_cod_data_source_block ZJNU-93
_cod_depositor_comments 'Adding full bibliography for 7231616.cif.'
_cod_original_sg_symbol_H-M R-3m
_cod_database_code 7231616

loop_
_symmetry_equiv_pos_as_xyz
'x, y, z'
'-y, x-y, z'
'-x+y, -x, z'
'y, x, -z'
'-x, -x+y, -z'
'x-y, -y, -z'
'x+2/3, y+1/3, z+1/3'
'-y+2/3, x-y+1/3, z+1/3'
'-x+y+2/3, -x+1/3, z+1/3'
'y+2/3, x+1/3, -z+1/3'
'-x+2/3, -x+y+1/3, -z+1/3'
'x-y+2/3, -y+1/3, -z+1/3'
'x+1/3, y+2/3, z+2/3'
'-y+1/3, x-y+2/3, z+2/3'
'-x+y+1/3, -x+2/3, z+2/3'
'y+1/3, x+2/3, -z+2/3'
'-x+1/3, -x+y+2/3, -z+2/3'
'x-y+1/3, -y+2/3, -z+2/3'
'-x, -y, -z'
'y, -x+y, -z'
'x-y, x, -z'
'-y, -x, z'
'x, x-y, z'
'-x+y, y, z'
'-x+2/3, -y+1/3, -z+1/3'
'y+2/3, -x+y+1/3, -z+1/3'
'x-y+2/3, x+1/3, -z+1/3'
'-y+2/3, -x+1/3, z+1/3'
'x+2/3, x-y+1/3, z+1/3'
'-x+y+2/3, y+1/3, z+1/3'
'-x+1/3, -y+2/3, -z+2/3'
'y+1/3, -x+y+2/3, -z+2/3'
'x-y+1/3, x+2/3, -z+2/3'
'-y+1/3, -x+2/3, z+2/3'
'x+1/3, x-y+2/3, z+2/3'
'-x+y+1/3, y+2/3, z+2/3'

loop_
_atom_site_label
_atom_site_type_symbol
_atom_site_fract_x
_atom_site_fract_y
_atom_site_fract_z
_atom_site_U_iso_or_equiv
_atom_site_adp_type
_atom_site_occupancy
_atom_site_symmetry_multiplicity
_atom_site_calc_flag
_atom_site_refinement_flags
Cu1 Cu 0.28549(3) 0.142746(13) 0.139267(10) 0.0396(2) Uani 1 2 d S
O1 O 0.22395(12) 0.18614(14) 0.16435(4) 0.0590(5) Uani 1 1 d U
O2 O 0.30429(12) 0.22591(15) 0.21100(5) 0.0606(5) Uani 1 1 d U
C1 C 0.24173(15) 0.21428(17) 0.19428(6) 0.0478(5) Uani 1 1 d U
C2 C 0.18297(16) 0.23631(18) 0.21126(6) 0.0511(6) Uani 1 1 d U
C3 C 0.19757(17) 0.2666(2) 0.24483(7) 0.0572(7) Uani 1 1 d U
H3 H 0.2459 0.2762 0.2561 0.069 Uiso 1 1 calc R
C4 C 0.14119(15) 0.2824(3) 0.26155(10) 0.0612(10) Uani 1 2 d SDU
C5 C 0.1502(4) 0.3003(9) 0.2989(3) 0.051(3) Uani 0.50 2 d SPDU
C6 C 0.1391(6) 0.3645(8) 0.3107(3) 0.055(4) Uani 0.25 1 d PDU
H6A H 0.1267 0.3960 0.2946 0.066 Uiso 0.25 1 d PR
C17 C 0.11102(13) 0.2220(3) 0.19464(9) 0.0509(8) Uani 1 2 d SU
H17 H 0.1014 0.2027 0.1722 0.061 Uiso 1 2 d SR
C7 C 0.1456(9) 0.3841(9) 0.3460(4) 0.071(6) Uani 0.25 1 d PDU
H7A H 0.1311 0.4243 0.3539 0.085 Uiso 0.25 1 d PR
C8 C 0.1729(5) 0.3458(9) 0.3693(3) 0.055(4) Uani 0.50 2 d SPDU
C9 C 0.1719(11) 0.2743(8) 0.3587(3) 0.064(4) Uani 0.25 1 d PDU
C10 C 0.1675(10) 0.2561(8) 0.3236(3) 0.052(3) Uani 0.25 1 d PDU
N1 N 0.1906(9) 0.2308(7) 0.3820(2) 0.083(3) Uani 0.25 1 d PDU
N2 N 0.1804(8) 0.1938(8) 0.3126(3) 0.081(3) Uani 0.25 1 d PDU
C11 C 0.1920(8) 0.1599(7) 0.3712(3) 0.096(5) Uani 0.25 1 d PGDU
C12 C 0.2093(9) 0.1145(9) 0.3950(2) 0.150(7) Uani 0.25 1 d PGDU
H12A H 0.2057 0.1228 0.4191 0.180 Uiso 0.25 1 d PR
C13 C 0.2319(11) 0.0573(10) 0.3838(4) 0.157(10) Uani 0.25 1 d PGDU
H13A H 0.2438 0.0260 0.4002 0.189 Uiso 0.25 1 d PR
C14 C 0.2371(12) 0.0453(10) 0.3489(5) 0.192(14) Uani 0.25 1 d PGDU
H14A H 0.2527 0.0057 0.3413 0.230 Uiso 0.25 1 d PR
C15 C 0.2199(11) 0.0906(10) 0.3252(3) 0.240(15) Uani 0.25 1 d PGDU
H15A H 0.2235 0.0823 0.3011 0.288 Uiso 0.25 1 d PR
C16 C 0.1973(10) 0.1479(8) 0.3364(2) 0.103(5) Uani 0.25 1 d PGDU
O1W O 0.2069(3) 0.10347(13) 0.09470(9) 0.1028(13) Uani 1 2 d SU

loop_
_atom_site_aniso_label
_atom_site_aniso_U_11
_atom_site_aniso_U_22
_atom_site_aniso_U_33
_atom_site_aniso_U_23
_atom_site_aniso_U_13
_atom_site_aniso_U_12
Cu1 0.0337(3) 0.0497(3) 0.0299(3) -0.00078(8) -0.00157(17) 0.01685(13)
O1 0.0572(11) 0.0893(14) 0.0436(9) -0.0147(9) -0.0062(8) 0.0465(11)
O2 0.0533(10) 0.0873(14) 0.0515(9) -0.0156(9) -0.0054(8) 0.0429(10)
C1 0.0421(12) 0.0615(15) 0.0394(11) 0.0001(10) 0.0018(9) 0.0257(11)
C2 0.0473(13) 0.0649(15) 0.0434(12) -0.0040(11) 0.0010(10) 0.0298(12)
C3 0.0492(14) 0.0826(19) 0.0471(13) -0.0122(13) -0.0077(11) 0.0384(14)
C4 0.0604(15) 0.088(3) 0.0445(18) -0.0184(19) -0.0092(9) 0.0439(14)
C5 0.046(4) 0.069(6) 0.045(6) -0.016(4) -0.008(2) 0.034(3)
C6 0.050(6) 0.077(8) 0.046(5) -0.017(5) -0.009(5) 0.037(6)
C17 0.0527(14) 0.062(2) 0.0413(15) -0.0053(15) -0.0026(8) 0.0309(10)
C7 0.065(9) 0.085(9) 0.070(8) -0.020(6) 0.001(6) 0.043(7)
C8 0.059(6) 0.068(6) 0.042(5) -0.007(4) -0.004(2) 0.034(3)
C9 0.068(7) 0.062(7) 0.053(6) -0.003(5) -0.006(5) 0.025(6)
C10 0.047(6) 0.053(6) 0.051(6) -0.009(5) -0.006(5) 0.022(5)
N1 0.106(7) 0.084(6) 0.063(5) -0.003(5) -0.014(5) 0.050(6)
N2 0.097(7) 0.087(6) 0.071(5) -0.016(5) -0.015(5) 0.056(5)
C11 0.103(9) 0.102(8) 0.105(8) -0.013(7) -0.010(7) 0.068(7)
C12 0.176(11) 0.150(11) 0.116(9) -0.003(9) -0.003(8) 0.075(9)
C13 0.158(10) 0.157(10) 0.157(10) 0.0002(10) -0.0002(10) 0.079(5)
C14 0.203(17) 0.180(16) 0.197(17) -0.014(10) -0.004(10) 0.099(11)
C15 0.240(15) 0.240(15) 0.240(15) -0.0001(10) -0.0001(10) 0.120(8)
C16 0.114(9) 0.105(9) 0.093(8) 0.014(7) -0.024(7) 0.058(7)
O1W 0.102(3) 0.127(2) 0.071(2) -0.0243(10) -0.049(2) 0.0511(14)

loop_
_atom_type_symbol
_atom_type_description
_atom_type_scat_dispersion_real
_atom_type_scat_dispersion_imag
_atom_type_scat_source
C C 0.0181 0.0091 'International Tables Vol C Tables 4.2.6.8 and 6.1.1.4'
H H 0.0000 0.0000 'International Tables Vol C Tables 4.2.6.8 and 6.1.1.4'
Cu Cu -1.9646 0.5888 'International Tables Vol C Tables 4.2.6.8 and 6.1.1.4'
N N 0.0311 0.0180 'International Tables Vol C Tables 4.2.6.8 and 6.1.1.4'
O O 0.0492 0.0322 'International Tables Vol C Tables 4.2.6.8 and 6.1.1.4'

loop_
_geom_angle_atom_site_label_1
_geom_angle_atom_site_label_2
_geom_angle_atom_site_label_3
_geom_angle
_geom_angle_site_symmetry_1
_geom_angle_site_symmetry_3
O1 Cu1 O1 89.32(13) . 23
O1 Cu1 O2 168.19(8) . 25
O1 Cu1 O2 89.81(10) 23 25
O1 Cu1 O2 89.80(10) . 11
O1 Cu1 O2 168.19(8) 23 11
O2 Cu1 O2 88.65(14) 25 11
O1 Cu1 O1W 96.27(10) . .
O1 Cu1 O1W 96.27(10) 23 .
O2 Cu1 O1W 95.53(11) 25 .
O2 Cu1 O1W 95.53(11) 11 .
O1 Cu1 Cu1 83.55(5) . 25
O1 Cu1 Cu1 83.55(5) 23 25
O2 Cu1 Cu1 84.65(6) 25 25
O2 Cu1 Cu1 84.65(6) 11 25
O1W Cu1 Cu1 179.74(12) . 25
C1 O1 Cu1 123.46(17) . .
C1 O2 Cu1 122.20(17) . 25
O2 C1 O1 125.8(2) . .
O2 C1 C2 117.4(2) . .
O1 C1 C2 116.8(2) . .
C17 C2 C3 119.4(2) . .
C17 C2 C1 120.2(2) . .
C3 C2 C1 120.3(2) . .
C4 C3 C2 120.8(3) . .
C4 C3 H3 119.6 . .
C2 C3 H3 119.6 . .
C3 C4 C3 119.1(3) 24 .
C3 C4 C5 119.92(19) 24 .
C3 C4 C5 119.92(19) . .
C3 C4 C8 120.41(17) 24 31
C3 C4 C8 120.40(17) . 31
C5 C4 C8 12.7(9) . 31
C8 C5 C7 111(3) 31 18
C8 C5 C7 111(3) 31 31
C7 C5 C7 87.7(17) 18 31
C8 C5 C6 48(2) 31 24
C7 C5 C6 110.1(11) 18 24
C7 C5 C6 62.8(11) 31 24
C8 C5 C6 48(2) 31 .
C7 C5 C6 62.8(10) 18 .
C7 C5 C6 110.1(11) 31 .
C6 C5 C6 70.6(7) 24 .
C8 C5 C10 129(3) 31 24
C7 C5 C10 18.8(10) 18 24
C7 C5 C10 77.0(10) 31 24
C6 C5 C10 116.8(8) 24 24
C6 C5 C10 81.2(7) . 24
C8 C5 C10 129(3) 31 .
C7 C5 C10 77.0(10) 18 .
C7 C5 C10 18.8(10) 31 .
C6 C5 C10 81.2(7) 24 .
C6 C5 C10 116.8(8) . .
C10 C5 C10 62.9(14) 24 .
C8 C5 C4 91(4) 31 .
C7 C5 C4 128.8(10) 18 .
C7 C5 C4 128.8(10) 31 .
C6 C5 C4 118.1(8) 24 .
C6 C5 C4 118.1(8) . .
C10 C5 C4 125.1(8) 24 .
C10 C5 C4 125.1(8) . .
C8 C5 C9 33(3) 31 31
C7 C5 C9 77.8(11) 18 31
C7 C5 C9 109.2(13) 31 31
C6 C5 C9 59.1(6) 24 31
C6 C5 C9 15.4(7) . 31
C10 C5 C9 95.9(9) 24 31
C10 C5 C9 120.6(9) . 31
C4 C5 C9 112.6(10) . 31
C8 C5 C9 33(2) 31 18
C7 C5 C9 109.2(13) 18 18
C7 C5 C9 77.8(11) 31 18
C6 C5 C9 15.4(7) 24 18
C6 C5 C9 59.1(6) . 18
C10 C5 C9 120.6(9) 24 18
C10 C5 C9 95.9(9) . 18
C4 C5 C9 112.6(10) . 18
C9 C5 C9 45.9(12) 31 18
C9 C6 C8 103(3) 31 31
C9 C6 C7 164(3) 31 18
C8 C6 C7 65.7(11) 31 18
C9 C6 C5 115(3) 31 .
C8 C6 C5 12.1(10) 31 .
C7 C6 C5 53.6(9) 18 .
C9 C6 C7 91(3) 31 .
C8 C6 C7 126.2(13) 31 .
C7 C6 C7 86.3(11) 18 .
C5 C6 C7 121.0(10) . .
C9 C6 C10 73(2) 31 31
C8 C6 C10 130.3(13) 31 31
C7 C6 C10 103.9(14) 18 31
C5 C6 C10 129.5(10) . 31
C7 C6 C10 18.2(9) . 31
C9 C6 C9 54(2) 31 18
C8 C6 C9 60.0(7) 31 18
C7 C6 C9 110.2(10) 18 18
C5 C6 C9 69.2(8) . 18
C7 C6 C9 92.5(9) . 18
C10 C6 C9 82.4(10) 31 18
C9 C6 C6 71(2) 31 24
C8 C6 C6 47.5(7) 31 24
C7 C6 C6 92.6(5) 18 24
C5 C6 C6 54.7(4) . 24
C7 C6 C6 92.5(5) . 24
C10 C6 C6 87.3(7) 31 24
C9 C6 C6 17.7(7) 18 24
C9 C6 N1 49(2) 31 31
C8 C6 N1 112.5(14) 31 31
C7 C6 N1 145.8(11) 18 31
C5 C6 N1 121.5(9) . 31
C7 C6 N1 115.6(10) . 31
C10 C6 N1 101.5(10) 31 31
C9 C6 N1 95.5(10) 18 31
C6 C6 N1 111.2(6) 24 31
C9 C6 C10 159(3) 31 24
C8 C6 C10 61.9(11) 31 24
C7 C6 C10 4.8(9) 18 24
C5 C6 C10 49.8(5) . 24
C7 C6 C10 86.9(7) . 24
C10 C6 C10 104.1(9) 31 24
C9 C6 C10 105.5(10) 18 24
C6 C6 C10 87.8(6) 24 24
N1 C6 C10 148.7(9) 31 24
C9 C6 C6 130(3) 31 18
C8 C6 C6 95.3(12) 31 18
C7 C6 C6 44.0(8) 18 18
C5 C6 C6 85.6(7) . 18
C7 C6 C6 42.5(7) . 18
C10 C6 C6 59.9(8) 31 18
C9 C6 C6 101.9(8) 18 18
C6 C6 C6 89.998(3) 24 18
N1 C6 C6 151.9(9) 31 18
C10 C6 C6 44.4(6) 24 18
C9 C6 H6A 63.1 31 .
C8 C6 H6A 112.9 31 .
C7 C6 H6A 131.7 18 .
C5 C6 H6A 119.2 . .
C7 C6 H6A 119.7 . .
C10 C6 H6A 108.9 31 .
C9 C6 H6A 108.5 18 .
C6 C6 H6A 123.0 24 .
N1 C6 H6A 14.5 31 .
C10 C6 H6A 135.0 24 .
C6 C6 H6A 145.9 18 .
C2 C17 C2 120.4(3) 24 .
C2 C17 H17 119.8 24 .
C2 C17 H17 119.8 . .
C10 C7 C5 101(3) 31 31
C10 C7 C6 161(3) 31 18
C5 C7 C6 63.6(11) 31 18
C10 C7 C8 113(3) 31 .
C5 C7 C8 13.0(10) 31 .
C6 C7 C8 50.6(9) 18 .
C10 C7 C6 87(3) 31 .
C5 C7 C6 125.8(12) 31 .
C6 C7 C6 93.5(11) 18 .
C8 C7 C6 120.7(10) . .
C10 C7 C9 69(3) 31 31
C5 C7 C9 126.4(14) 31 31
C6 C7 C9 110.9(14) 18 31
C8 C7 C9 126.3(12) . 31
C6 C7 C9 18.8(7) . 31
C10 C7 N2 49(3) 31 31
C5 C7 N2 111.4(13) 31 31
C6 C7 N2 144.1(13) 18 31
C8 C7 N2 121.6(10) . 31
C6 C7 N2 113.9(11) . 31
C9 C7 N2 100.1(11) 31 31
C10 C7 C10 58(3) 31 18
C5 C7 C10 55.8(7) 31 18
C6 C7 C10 102.8(9) 18 18
C8 C7 C10 64.1(9) . 18
C6 C7 C10 87.1(9) . 18
C9 C7 C10 76.7(11) 31 18
N2 C7 C10 101.3(11) 31 18
C10 C7 C7 73(3) 31 24
C5 C7 C7 46.1(8) 31 24
C6 C7 C7 87.4(5) 18 24
C8 C7 C7 51.9(7) . 24
C6 C7 C7 87.5(5) . 24
C9 C7 C7 81.7(9) 31 24
N2 C7 C7 115.2(7) 31 24
C10 C7 C7 15.4(7) 18 24
C10 C7 C9 157(3) 31 24
C5 C7 C9 61.0(10) 31 24
C6 C7 C9 4.3(7) 18 24
C8 C7 C9 48.0(7) . 24
C6 C7 C9 92.5(7) . 24
C9 C7 C9 109.4(9) 31 24
N2 C7 C9 147.4(11) 31 24
C10 C7 C9 98.6(10) 18 24
C7 C7 C9 83.2(7) 24 24
C10 C7 C7 132(3) 31 18
C5 C7 C7 99.1(11) 31 18
C6 C7 C7 47.8(8) 18 18
C8 C7 C7 87.8(10) . 18
C6 C7 C7 46.0(8) . 18
C9 C7 C7 64.2(10) 31 18
N2 C7 C7 148.9(10) 31 18
C10 C7 C7 100.6(8) 18 18
C7 C7 C7 89.998(2) 24 18
C9 C7 C7 47.3(8) 24 18
C10 C7 H7A 69.4 31 .
C5 C7 H7A 113.2 31 .
C6 C7 H7A 125.5 18 .
C8 C7 H7A 119.7 . .
C6 C7 H7A 119.6 . .
C9 C7 H7A 110.9 31 .
N2 C7 H7A 20.0 31 .
C10 C7 H7A 119.5 18 .
C7 C7 H7A 131.9 24 .
C9 C7 H7A 129.3 24 .
C7 C7 H7A 137.9 18 .
C5 C8 C6 120(3) 31 18
C5 C8 C6 120(3) 31 31
C6 C8 C6 84.9(14) 18 31
C5 C8 C9 140(3) 31 .
C6 C8 C9 71.9(11) 18 .
C6 C8 C9 20.0(9) 31 .
C5 C8 C9 140(3) 31 24
C6 C8 C9 20.0(9) 18 24
C6 C8 C9 72.0(11) 31 24
C9 C8 C9 55.6(15) . 24
C5 C8 C7 56(3) 31 .
C6 C8 C7 63.7(11) 18 .
C6 C8 C7 112.9(13) 31 .
C9 C8 C7 117.2(9) . .
C9 C8 C7 83.2(9) 24 .
C5 C8 C7 56(3) 31 24
C6 C8 C7 112.9(13) 18 24
C6 C8 C7 63.7(11) 31 24
C9 C8 C7 83.2(9) . 24
C9 C8 C7 117.2(9) 24 24
C7 C8 C7 76.1(14) . 24
C5 C8 C4 77(4) 31 31
C6 C8 C4 130.0(11) 18 31
C6 C8 C4 130.0(11) 31 31
C9 C8 C4 127.7(9) . 31
C9 C8 C4 127.7(9) 24 31
C7 C8 C4 114.8(9) . 31
C7 C8 C4 114.8(9) 24 31
C5 C8 C10 42(3) 31 31
C6 C8 C10 78.3(11) 18 31
C6 C8 C10 113.7(15) 31 31
C9 C8 C10 123.3(10) . 31
C9 C8 C10 97.6(9) 24 31
C7 C8 C10 15.0(9) . 31
C7 C8 C10 65.5(9) 24 31
C4 C8 C10 108.4(10) 31 31
C5 C8 C10 42(3) 31 18
C6 C8 C10 113.7(15) 18 18
C6 C8 C10 78.3(11) 31 18
C9 C8 C10 97.6(9) . 18
C9 C8 C10 123.3(10) 24 18
C7 C8 C10 65.5(9) . 18
C7 C8 C10 15.0(9) 24 18
C4 C8 C10 108.4(10) 31 18
C10 C8 C10 53.2(12) 31 18
C6 C9 C9 109(2) 31 24
C6 C9 N1 116(3) 31 .
C9 C9 N1 123.2(9) 24 .
C6 C9 C8 57(2) 31 .
C9 C9 C8 62.2(7) 24 .
N1 C9 C8 118.5(9) . .
C6 C9 C10 88(3) 31 .
C9 C9 C10 93.6(8) 24 .
N1 C9 C10 120.6(9) . .
C8 C9 C10 119.8(9) . .
C6 C9 C7 70(2) 31 31
C9 C9 C7 98.3(9) 24 31
N1 C9 C7 128.4(13) . 31
C8 C9 C7 107.0(10) . 31
C10 C9 C7 17.7(9) . 31
C6 C9 C6 91(3) 31 18
C9 C9 C6 17.7(7) 24 18
N1 C9 C6 135.9(14) . 18
C8 C9 C6 48.0(8) . 18
C10 C9 C6 93.0(11) . 18
C7 C9 C6 92.5(12) 31 18
C6 C9 C5 49(2) 31 31
C9 C9 C5 67.0(6) 24 31
N1 C9 C5 121.8(11) . 31
C8 C9 C5 7.6(8) . 31
C10 C9 C5 114.9(10) . 31
C7 C9 C5 100.9(11) 31 31
C6 C9 C5 51.6(6) 18 31
C6 C9 C7 12(2) 31 24
C9 C9 C7 96.8(7) 24 24
N1 C9 C7 126.9(13) . 24
C8 C9 C7 48.8(6) . 24
C10 C9 C7 86.0(9) . 24
C7 C9 C7 68.5(9) 31 24
C6 C9 C7 79.1(9) 18 24
C5 C9 C7 41.2(7) 31 24
C6 C9 C10 102(2) 31 24
C9 C9 C10 45.6(5) 24 24
N1 C9 C10 140.5(12) . 24
C8 C9 C10 90.5(8) . 24
C10 C9 C10 48.0(9) . 24
C7 C9 C10 55.0(7) 31 24
C6 C9 C10 47.8(9) 18 24
C5 C9 C10 90.6(8) 31 24
C7 C9 C10 92.2(7) 24 24
C7 C10 N2 116(3) 31 .
C7 C10 C5 61(3) 31 .
N2 C10 C5 118.1(9) . .
C7 C10 C9 94(3) 31 .
N2 C10 C9 119.8(9) . .
C5 C10 C9 122.1(8) . .
C7 C10 C10 107(3) 31 24
N2 C10 C10 126.9(9) . 24
C5 C10 C10 58.6(7) . 24
C9 C10 C10 86.4(8) . 24
C7 C10 C6 74(3) 31 31
N2 C10 C6 127.8(11) . 31
C5 C10 C6 111.2(10) . 31
C9 C10 C6 19.3(8) . 31
C10 C10 C6 92.7(7) 24 31
C7 C10 C8 52(3) 31 31
N2 C10 C8 122.7(11) . 31
C5 C10 C8 9.2(8) . 31
C9 C10 C8 116.9(10) . 31
C10 C10 C8 63.4(6) 24 31
C6 C10 C8 103.9(11) 31 31
C7 C10 C7 91(3) 31 18
N2 C10 C7 138.3(13) . 18
C5 C10 C7 47.2(8) . 18
C9 C10 C7 87.3(10) . 18
C10 C10 C7 15.4(7) 24 18
C6 C10 C7 88.5(10) 31 18
C8 C10 C7 50.3(6) 31 18
C7 C10 C6 14(2) 31 24
N2 C10 C6 126.6(12) . 24
C5 C10 C6 48.9(6) . 24
C9 C10 C6 94.2(9) . 24
C10 C10 C6 92.2(6) 24 24
C6 C10 C6 75.7(9) 31 24
C8 C10 C6 39.8(6) 31 24
C7 C10 C6 76.7(8) 18 24
C7 C10 C9 103(3) 31 24
N2 C10 C9 138.6(12) . 24
C5 C10 C9 92.2(8) . 24
C9 C10 C9 40.9(10) . 24
C10 C10 C9 45.6(5) 24 24
C6 C10 C9 49.9(5) 31 24
C8 C10 C9 91.7(9) 31 24
C7 C10 C9 48.3(9) 18 24
C6 C10 C9 94.4(7) 24 24
C9 N1 C11 118.9(9) . .
C9 N1 C13 140.2(10) . 23
C11 N1 C13 31.0(3) . 23
C9 N1 C6 15.4(8) . 31
C11 N1 C6 124.0(9) . 31
C13 N1 C6 136.3(10) 23 31
C9 N1 C14 93.9(8) . 23
C11 N1 C14 37.2(5) . 23
C13 N1 C14 46.3(4) 23 23
C6 N1 C14 92.4(7) 31 23
C10 N2 C16 119.9(9) . .
C10 N2 C7 14.9(10) . 31
C16 N2 C7 124.3(10) . 31
C10 N2 C15 143.3(8) . 23
C16 N2 C15 26.1(5) . 23
C7 N2 C15 142.2(10) 31 23
C10 N2 C14 97.2(8) . 23
C16 N2 C14 30.9(7) . 23
C7 N2 C14 96.7(8) 31 23
C15 N2 C14 46.4(4) 23 23
C13 C11 C14 88.9(2) 23 23
C13 C11 C12 49.9(16) 23 .
C14 C11 C12 119.3(8) 23 .
C13 C11 C16 121.4(6) 23 .
C14 C11 C16 41.2(5) 23 .
C12 C11 C16 120.0 . .
C13 C11 N1 86.7(16) 23 .
C14 C11 N1 95.4(12) 23 .
C12 C11 N1 119.1(9) . .
C16 C11 N1 118.9(9) . .
C13 C11 C12 55.8(13) 23 23
C14 C11 C12 116.1(10) 23 23
C12 C11 C12 8.8(6) . 23
C16 C11 C12 111.9(6) . 23
N1 C11 C12 127.8(7) . 23
C13 C11 C15 108.4(9) 23 23
C14 C11 C15 41.4(5) 23 23
C12 C11 C15 104.7(7) . 23
C16 C11 C15 16.2(6) . 23
N1 C11 C15 131.3(8) . 23
C12 C11 C15 97.0(8) 23 23
C12 C12 C13 147.9(8) 23 23
C12 C12 C13 24.0 23 .
C13 C12 C13 123.9(8) 23 .
C12 C12 C11 136.0 23 .
C13 C12 C11 35.58(7) 23 .
C13 C12 C11 120.0 . .
C12 C12 C11 35.3(6) 23 23
C13 C12 C11 121.5(8) 23 23
C13 C12 C11 28.9(8) . 23
C11 C12 C11 100.7(5) . 23
C12 C12 H12A 101.2 23 .
C13 C12 H12A 104.8 23 .
C13 C12 H12A 120.0 . .
C11 C12 H12A 120.0 . .
C11 C12 H12A 133.7 23 .
C11 C13 C12 94.6(17) 23 23
C11 C13 C12 95.3(17) 23 .
C12 C13 C12 8.0(9) 23 .
C11 C13 C14 55.4(16) 23 .
C12 C13 C14 125.8(6) 23 .
C12 C13 C14 120.0 . .
C11 C13 N1 62.3(15) 23 23
C12 C13 N1 130.0(11) 23 23
C12 C13 N1 137.0(12) . 23
C14 C13 N1 78.8(11) . 23
C11 C13 C16 37.7(12) 23 23
C12 C13 C16 102.5(8) 23 23
C12 C13 C16 98.2(6) . 23
C14 C13 C16 26.0(4) . 23
N1 C13 C16 85.4(8) 23 23
C11 C13 H13A 118.4 23 .
C12 C13 H13A 113.9 23 .
C12 C13 H13A 120.0 . .
C14 C13 H13A 120.0 . .
N1 C13 H13A 57.5 23 .
C16 C13 H13A 139.2 23 .
C16 C14 C11 83.8(11) 23 23
C16 C14 C13 112.7(6) 23 .
C11 C14 C13 35.7(11) 23 .
C16 C14 C15 32.7(8) 23 .
C11 C14 C15 105.7(9) 23 .
C13 C14 C15 120.0 . .
C16 C14 N2 51.1(9) 23 23
C11 C14 N2 109.3(17) 23 23
C13 C14 N2 144.3(11) . 23
C15 C14 N2 66.0(8) . 23
C16 C14 N1 112.7(10) 23 23
C11 C14 N1 47.4(8) 23 23
C13 C14 N1 54.8(8) . 23
C15 C14 N1 144.8(9) . 23
N2 C14 N1 98.7(10) 23 23
C16 C14 C15 39.6(9) 23 23
C11 C14 C15 97.8(10) 23 23
C13 C14 C15 106.4(4) . 23
C15 C14 C15 14.7(4) . 23
N2 C14 C15 80.1(6) 23 23
N1 C14 C15 143.1(9) 23 23
C16 C14 H14A 117.1 23 .
C11 C14 H14A 122.8 23 .
C13 C14 H14A 120.0 . .
C15 C14 H14A 120.0 . .
N2 C14 H14A 66.1 23 .
N1 C14 H14A 76.0 23 .
C15 C14 H14A 133.3 23 .
C15 C15 C16 134.4(12) 23 23
C15 C15 C16 24.0 23 .
C16 C15 C16 110.4(12) 23 .
C15 C15 C14 136.0 23 .
C16 C15 C14 39.0(5) 23 .
C16 C15 C14 120.0 . .
C15 C15 N2 152.9(10) 23 23
C16 C15 N2 50.7(16) 23 23
C16 C15 N2 143.7(10) . 23
C14 C15 N2 67.6(9) . 23
C15 C15 C14 29.4(3) 23 23
C16 C15 C14 114.5(9) 23 23
C16 C15 C14 25.00(19) . 23
C14 C15 C14 106.6(3) . 23
N2 C15 C14 163.2(11) 23 23
C15 C15 C11 114.0(7) 23 23
C16 C15 C11 29.3(9) 23 23
C16 C15 C11 92.1(7) . 23
C14 C15 C11 33.0(7) . 23
N2 C15 C11 78.8(8) 23 23
C14 C15 C11 88.2(6) 23 23
C15 C15 H15A 101.2 23 .
C16 C15 H15A 115.4 23 .
C16 C15 H15A 120.0 . .
C14 C15 H15A 120.0 . .
N2 C15 H15A 64.8 23 .
C14 C15 H15A 128.4 23 .
C11 C15 H15A 143.3 23 .
C15 C16 C14 108.3(5) 23 23
C15 C16 C15 21.6(15) 23 .
C14 C16 C15 115.4(11) 23 .
C15 C16 C11 134.6(9) 23 .
C14 C16 C11 54.97(15) 23 .
C15 C16 C11 120.0 . .
C15 C16 N2 103.2(9) 23 .
C14 C16 N2 98.0(16) 23 .
C15 C16 N2 120.2(9) . .
C11 C16 N2 119.8(9) . .
C15 C16 C16 45.6(15) 23 23
C14 C16 C16 118.9(12) 23 23
C15 C16 C16 24.0 . 23
C11 C16 C16 101.2 . 23
N2 C16 C16 136.2(9) . 23
C15 C16 C13 117.2(8) 23 23
C14 C16 C13 41.4(5) 23 23
C15 C16 C13 107.9(7) . 23
C11 C16 C13 20.9(2) . 23
N2 C16 C13 128.6(10) . 23
C16 C16 C13 95.2(8) 23 23

loop_
_geom_bond_atom_site_label_1
_geom_bond_atom_site_label_2
_geom_bond_distance
_geom_bond_site_symmetry_2
Cu1 O1 1.9543(18) .
Cu1 O1 1.9543(18) 23
Cu1 O2 1.9553(19) 25
Cu1 O2 1.9554(19) 11
Cu1 O1W 2.147(3) .
Cu1 Cu1 2.6319(8) 25
O1 C1 1.254(3) .
O2 C1 1.251(3) .
O2 Cu1 1.9553(19) 25
C1 C2 1.495(4) .
C2 C17 1.383(3) .
C2 C3 1.397(4) .
C3 C4 1.381(3) .
C3 H3 0.9300 .
C4 C3 1.381(3) 24
C4 C5 1.486(12) .
C4 C8 1.527(14) 31
C5 C8 0.34(2) 31
C5 C7 1.242(19) 18
C5 C7 1.242(19) 31
C5 C6 1.382(12) 24
C5 C6 1.382(12) .
C5 C10 1.401(12) 24
C5 C10 1.401(12) .
C5 C9 1.648(18) 31
C5 C9 1.648(18) 18
C6 C9 0.485(19) 31
C6 C8 1.183(17) 31
C6 C7 1.37(2) 18
C6 C7 1.413(13) .
C6 C10 1.47(2) 31
C6 C9 1.513(14) 18
C6 C6 1.598(19) 24
C6 N1 1.643(17) 31
C6 C10 1.811(16) 24
C6 C6 2.03(2) 18
C6 H6A 0.9599 .
C17 C2 1.383(3) 24
C17 H17 0.9296 .
C7 C10 0.46(2) 31
C7 C5 1.242(19) 31
C7 C6 1.37(2) 18
C7 C8 1.396(14) .
C7 C9 1.50(2) 31
C7 N2 1.611(18) 31
C7 C10 1.651(14) 18
C7 C7 1.72(3) 24
C7 C9 1.842(17) 24
C7 C7 1.90(3) 18
C7 H7A 0.9601 .
C8 C5 0.34(2) 31
C8 C6 1.183(17) 18
C8 C6 1.183(17) 31
C8 C9 1.378(13) .
C8 C9 1.378(13) 24
C8 C7 1.396(14) 24
C8 C4 1.527(13) 31
C8 C10 1.631(19) 31
C8 C10 1.631(19) 18
C9 C6 0.485(19) 31
C9 C9 1.29(3) 24
C9 N1 1.371(13) .
C9 C10 1.403(11) .
C9 C7 1.50(2) 31
C9 C6 1.513(14) 18
C9 C5 1.648(18) 31
C9 C7 1.842(17) 24
C9 C10 1.962(17) 24
C10 C7 0.46(2) 31
C10 N2 1.359(12) .
C10 C10 1.46(3) 24
C10 C6 1.47(2) 31
C10 C8 1.631(19) 31
C10 C7 1.651(14) 18
C10 C6 1.811(16) 24
C10 C9 1.962(17) 24
N1 C11 1.393(12) .
N1 C13 1.571(18) 23
N1 C6 1.643(17) 31
N1 C14 1.885(15) 23
N2 C16 1.394(11) .
N2 C7 1.611(18) 31
N2 C15 1.754(18) 23
N2 C14 1.774(16) 23
C11 C13 0.811(3) 23
C11 C14 1.145(4) 23
C11 C12 1.3900 .
C11 C16 1.3900 .
C11 C12 1.67(2) 23
C11 C15 2.026(12) 23
C12 C12 0.37(3) 23
C12 C13 1.07(2) 23
C12 C13 1.3900 .
C12 C11 1.67(2) 23
C12 H12A 0.9602 .
C13 C11 0.81(2) 23
C13 C12 1.07(3) 23
C13 C14 1.3900 .
C13 N1 1.57(2) 23
C13 C16 1.941(2) 23
C13 H13A 0.9598 .
C14 C16 0.921(11) 23
C14 C11 1.14(2) 23
C14 C15 1.3900 .
C14 N2 1.77(2) 23
C14 N1 1.88(2) 23
C14 C15 1.97(2) 23
C14 H14A 0.9599 .
C15 C15 0.72(3) 23
C15 C16 0.791(16) 23
C15 C16 1.3900 .
C15 N2 1.754(18) 23
C15 C14 1.97(2) 23
C15 C11 2.026(16) 23
C15 H15A 0.9599 .
C16 C15 0.79(2) 23
C16 C14 0.921(11) 23
C16 C16 1.82(2) 23
C16 C13 1.941(2) 23

loop_
_geom_torsion_atom_site_label_1
_geom_torsion_atom_site_label_2
_geom_torsion_atom_site_label_3
_geom_torsion_atom_site_label_4
_geom_torsion
_geom_torsion_site_symmetry_1
_geom_torsion_site_symmetry_4
O1 Cu1 O1 C1 80.0(2) 23 .
O2 Cu1 O1 C1 -5.8(6) 25 .
O2 Cu1 O1 C1 -88.2(2) 11 .
O1W Cu1 O1 C1 176.2(2) . .
Cu1 Cu1 O1 C1 -3.6(2) 25 .
Cu1 O2 C1 O1 -6.3(4) 25 .
Cu1 O2 C1 C2 174.14(19) 25 .
Cu1 O1 C1 O2 7.0(4) . .
Cu1 O1 C1 C2 -173.42(18) . .
O2 C1 C2 C17 -177.6(3) . .
O1 C1 C2 C17 2.8(4) . .
O2 C1 C2 C3 -1.6(4) . .
O1 C1 C2 C3 178.8(3) . .
C17 C2 C3 C4 0.0(6) . .
C1 C2 C3 C4 -176.0(3) . .
C2 C3 C4 C3 1.0(7) . 24
C2 C3 C4 C5 169.4(7) . .
C2 C3 C4 C8 -175.9(7) . 31
C3 C4 C5 C8 -95.9(5) 24 31
C3 C4 C5 C8 95.8(5) . 31
C3 C4 C5 C7 21.4(18) 24 18
C3 C4 C5 C7 -146.9(12) . 18
C8 C4 C5 C7 117.3(14) 31 18
C3 C4 C5 C7 146.9(12) 24 31
C3 C4 C5 C7 -21.4(18) . 31
C8 C4 C5 C7 -117.3(14) 31 31
C3 C4 C5 C6 -136.8(5) 24 24
C3 C4 C5 C6 54.9(9) . 24
C8 C4 C5 C6 -40.9(5) 31 24
C3 C4 C5 C6 -54.9(9) 24 .
C3 C4 C5 C6 136.8(5) . .
C8 C4 C5 C6 41.0(5) 31 .
C3 C4 C5 C10 44.5(14) 24 24
C3 C4 C5 C10 -123.8(9) . 24
C8 C4 C5 C10 140.4(11) 31 24
C3 C4 C5 C10 123.8(9) 24 .
C3 C4 C5 C10 -44.5(14) . .
C8 C4 C5 C10 -140.4(11) 31 .
C3 C4 C5 C9 -70.9(10) 24 31
C3 C4 C5 C9 120.8(7) . 31
C8 C4 C5 C9 25.0(7) 31 31
C3 C4 C5 C9 -120.8(7) 24 18
C3 C4 C5 C9 70.9(10) . 18
C8 C4 C5 C9 -25.0(7) 31 18
C8 C5 C6 C9 -11(4) 31 31
C7 C5 C6 C9 166(3) 18 31
C7 C5 C6 C9 89(3) 31 31
C6 C5 C6 C9 40(3) 24 31
C10 C5 C6 C9 162(3) 24 31
C10 C5 C6 C9 109(3) . 31
C4 C5 C6 C9 -73(3) . 31
C9 C5 C6 C9 28(2) 18 31
C7 C5 C6 C8 176(5) 18 31
C7 C5 C6 C8 100(4) 31 31
C6 C5 C6 C8 50(4) 24 31
C10 C5 C6 C8 173(4) 24 31
C10 C5 C6 C8 119(4) . 31
C4 C5 C6 C8 -62(4) . 31
C9 C5 C6 C8 11(4) 31 31
C9 C5 C6 C8 39(4) 18 31
C8 C5 C6 C7 -176(5) 31 18
C7 C5 C6 C7 -76.3(15) 31 18
C6 C5 C6 C7 -126.2(10) 24 18
C10 C5 C6 C7 -3.7(11) 24 18
C10 C5 C6 C7 -57.2(11) . 18
C4 C5 C6 C7 121.6(12) . 18
C9 C5 C6 C7 -166(3) 31 18
C9 C5 C6 C7 -137.6(16) 18 18
C8 C5 C6 C7 -119(4) 31 .
C7 C5 C6 C7 57.5(9) 18 .
C7 C5 C6 C7 -18.8(10) 31 .
C6 C5 C6 C7 -68.7(5) 24 .
C10 C5 C6 C7 53.8(7) 24 .
C10 C5 C6 C7 0.3(8) . .
C4 C5 C6 C7 179.1(9) . .
C9 C5 C6 C7 -108(3) 31 .
C9 C5 C6 C7 -80.1(9) 18 .
C8 C5 C6 C10 -99(4) 31 31
C7 C5 C6 C10 77.3(18) 18 31
C7 C5 C6 C10 1.0(10) 31 31
C6 C5 C6 C10 -48.9(13) 24 31
C10 C5 C6 C10 73.6(10) 24 31
C10 C5 C6 C10 20.1(19) . 31
C4 C5 C6 C10 -161.1(13) . 31
C9 C5 C6 C10 -88(3) 31 31
C9 C5 C6 C10 -60.2(12) 18 31
C8 C5 C6 C9 -39(4) 31 18
C7 C5 C6 C9 137.6(16) 18 18
C7 C5 C6 C9 61.2(9) 31 18
C6 C5 C6 C9 11.4(9) 24 18
C10 C5 C6 C9 133.9(10) 24 18
C10 C5 C6 C9 80.4(12) . 18
C4 C5 C6 C9 -100.8(11) . 18
C9 C5 C6 C9 -28(2) 31 18
C8 C5 C6 C6 -50(4) 31 24
C7 C5 C6 C6 126.2(10) 18 24
C7 C5 C6 C6 49.9(9) 31 24
C10 C5 C6 C6 122.5(7) 24 24
C10 C5 C6 C6 69.0(9) . 24
C4 C5 C6 C6 -112.2(8) . 24
C9 C5 C6 C6 -40(3) 31 24
C9 C5 C6 C6 -11.4(9) 18 24
C8 C5 C6 N1 45(4) 31 31
C7 C5 C6 N1 -138.9(12) 18 31
C7 C5 C6 N1 144.8(14) 31 31
C6 C5 C6 N1 94.9(9) 24 31
C10 C5 C6 N1 -142.6(10) 24 31
C10 C5 C6 N1 163.9(11) . 31
C4 C5 C6 N1 -17.3(10) . 31
C9 C5 C6 N1 55(3) 31 31
C9 C5 C6 N1 83.6(11) 18 31
C8 C5 C6 C10 -173(4) 31 24
C7 C5 C6 C10 3.7(11) 18 24
C7 C5 C6 C10 -72.6(10) 31 24
C6 C5 C6 C10 -122.5(7) 24 24
C10 C5 C6 C10 -53.5(13) . 24
C4 C5 C6 C10 125.3(7) . 24
C9 C5 C6 C10 -162(3) 31 24
C9 C5 C6 C10 -133.9(10) 18 24
C8 C5 C6 C6 -143(4) 31 18
C7 C5 C6 C6 33.0(9) 18 18
C7 C5 C6 C6 -43.3(8) 31 18
C6 C5 C6 C6 -93.2(5) 24 18
C10 C5 C6 C6 29.3(6) 24 18
C10 C5 C6 C6 -24.2(9) . 18
C4 C5 C6 C6 154.6(8) . 18
C9 C5 C6 C6 -133(3) 31 18
C9 C5 C6 C6 -104.5(10) 18 18
C3 C2 C17 C2 -1.0(6) . 24
C1 C2 C17 C2 175.0(2) . 24
C9 C6 C7 C10 2(3) 31 31
C8 C6 C7 C10 110(3) 31 31
C7 C6 C7 C10 166(3) 18 31
C5 C6 C7 C10 123(3) . 31
C9 C6 C7 C10 56(3) 18 31
C6 C6 C7 C10 74(3) 24 31
N1 C6 C7 C10 -41(3) 31 31
C10 C6 C7 C10 161(3) 24 31
C6 C6 C7 C10 161(3) 18 31
C9 C6 C7 C5 -99(3) 31 31
C8 C6 C7 C5 8.7(14) 31 31
C7 C6 C7 C5 64.8(14) 18 31
C5 C6 C7 C5 21.9(12) . 31
C10 C6 C7 C5 -101(3) 31 31
C9 C6 C7 C5 -45.3(12) 18 31
C6 C6 C7 C5 -27.6(12) 24 31
N1 C6 C7 C5 -142.6(16) 31 31
C10 C6 C7 C5 60.1(11) 24 31
C6 C6 C7 C5 59.6(13) 18 31
C9 C6 C7 C6 -159(2) 31 18
C8 C6 C7 C6 -50.9(14) 31 18
C7 C6 C7 C6 5.2(11) 18 18
C5 C6 C7 C6 -37.7(6) . 18
C10 C6 C7 C6 -161(3) 31 18
C9 C6 C7 C6 -104.9(8) 18 18
C6 C6 C7 C6 -87.3(6) 24 18
N1 C6 C7 C6 157.8(8) 31 18
C10 C6 C7 C6 0.4(7) 24 18
C9 C6 C7 C8 -113(3) 31 .
C8 C6 C7 C8 -6(2) 31 .
C7 C6 C7 C8 50.5(15) 18 .
C5 C6 C7 C8 7.6(11) . .
C10 C6 C7 C8 -115(4) 31 .
C9 C6 C7 C8 -59.6(14) 18 .
C6 C6 C7 C8 -41.9(12) 24 .
N1 C6 C7 C8 -156.9(13) 31 .
C10 C6 C7 C8 45.7(10) 24 .
C6 C6 C7 C8 45.3(10) 18 .
C8 C6 C7 C9 108(2) 31 31
C7 C6 C7 C9 164(3) 18 31
C5 C6 C7 C9 121(3) . 31
C10 C6 C7 C9 -2(3) 31 31
C9 C6 C7 C9 54(2) 18 31
C6 C6 C7 C9 71(2) 24 31
N1 C6 C7 C9 -44(2) 31 31
C10 C6 C7 C9 159(3) 24 31
C6 C6 C7 C9 159(2) 18 31
C9 C6 C7 N2 45(2) 31 31
C8 C6 C7 N2 152.9(14) 31 31
C7 C6 C7 N2 -151.0(8) 18 31
C5 C6 C7 N2 166.1(10) . 31
C10 C6 C7 N2 43(2) 31 31
C9 C6 C7 N2 98.9(12) 18 31
C6 C6 C7 N2 116.6(9) 24 31
N1 C6 C7 N2 1.6(11) 31 31
C10 C6 C7 N2 -155.8(13) 24 31
C6 C6 C7 N2 -156.2(14) 18 31
C9 C6 C7 C10 -56(2) 31 18
C8 C6 C7 C10 51.8(12) 31 18
C7 C6 C7 C10 107.9(9) 18 18
C5 C6 C7 C10 65.0(7) . 18
C10 C6 C7 C10 -58(3) 31 18
C9 C6 C7 C10 -2.2(8) 18 18
C6 C6 C7 C10 15.4(7) 24 18
N1 C6 C7 C10 -99.5(10) 31 18
C10 C6 C7 C10 103.1(8) 24 18
C6 C6 C7 C10 102.7(9) 18 18
C9 C6 C7 C7 -71(2) 31 24
C8 C6 C7 C7 36.3(11) 31 24
C7 C6 C7 C7 92.4(5) 18 24
C5 C6 C7 C7 49.5(3) . 24
C10 C6 C7 C7 -74(3) 31 24
C9 C6 C7 C7 -17.7(7) 18 24
C6 C6 C7 C7 0.000(5) 24 24
N1 C6 C7 C7 -115.0(7) 31 24
C10 C6 C7 C7 87.7(6) 24 24
C6 C6 C7 C7 87.3(6) 18 24
C9 C6 C7 C9 -154(3) 31 24
C8 C6 C7 C9 -46.7(15) 31 24
C7 C6 C7 C9 9.3(11) 18 24
C5 C6 C7 C9 -33.5(7) . 24
C10 C6 C7 C9 -157(3) 31 24
C9 C6 C7 C9 -100.8(9) 18 24
C6 C6 C7 C9 -83.1(8) 24 24
N1 C6 C7 C9 161.9(10) 31 24
C10 C6 C7 C9 4.6(6) 24 24
C6 C6 C7 C9 4.2(7) 18 24
C9 C6 C7 C7 -164(3) 31 18
C8 C6 C7 C7 -56.1(12) 31 18
C5 C6 C7 C7 -42.9(6) . 18
C10 C6 C7 C7 -166(3) 31 18
C9 C6 C7 C7 -110.1(9) 18 18
C6 C6 C7 C7 -92.4(5) 24 18
N1 C6 C7 C7 152.6(9) 31 18
C10 C6 C7 C7 -4.7(9) 24 18
C6 C6 C7 C7 -5.2(11) 18 18
C10 C7 C8 C5 15(3) 31 31
C6 C7 C8 C5 -177(4) 18 31
C6 C7 C8 C5 117(4) . 31
C9 C7 C8 C5 95(4) 31 31
N2 C7 C8 C5 -40(4) 31 31
C10 C7 C8 C5 47(3) 18 31
C7 C7 C8 C5 59(3) 24 31
C9 C7 C8 C5 179(100) 24 31
C7 C7 C8 C5 150(4) 18 31
C10 C7 C8 C6 -168(4) 31 18
C5 C7 C8 C6 177(4) 31 18
C6 C7 C8 C6 -66.7(13) . 18
C9 C7 C8 C6 -88.3(19) 31 18
N2 C7 C8 C6 136.5(16) 31 18
C10 C7 C8 C6 -135.9(15) 18 18
C7 C7 C8 C6 -124.7(10) 24 18
C9 C7 C8 C6 -4.5(10) 24 18
C7 C7 C8 C6 -33.0(8) 18 18
C10 C7 C8 C6 -96(3) 31 31
C5 C7 C8 C6 -112(4) 31 31
C6 C7 C8 C6 71.6(14) 18 31
C6 C7 C8 C6 4.9(17) . 31
C9 C7 C8 C6 -16.7(19) 31 31
N2 C7 C8 C6 -151.9(14) 31 31
C10 C7 C8 C6 -64.3(10) 18 31
C7 C7 C8 C6 -53.1(9) 24 31
C9 C7 C8 C6 67.1(12) 24 31
C7 C7 C8 C6 38.6(10) 18 31
C10 C7 C8 C9 -118(3) 31 .
C5 C7 C8 C9 -133(4) 31 .
C6 C7 C8 C9 50.0(14) 18 .
C6 C7 C8 C9 -16.7(19) . .
C9 C7 C8 C9 -38(2) 31 .
N2 C7 C8 C9 -173.5(12) 31 .
C10 C7 C8 C9 -85.9(13) 18 .
C7 C7 C8 C9 -74.7(11) 24 .
C9 C7 C8 C9 45.5(15) 24 .
C7 C7 C8 C9 17.0(13) 18 .
C10 C7 C8 C9 -164(3) 31 24
C5 C7 C8 C9 -179(100) 31 24
C6 C7 C8 C9 4.5(10) 18 24
C6 C7 C8 C9 -62.2(10) . 24
C9 C7 C8 C9 -83.8(13) 31 24
N2 C7 C8 C9 141.0(14) 31 24
C10 C7 C8 C9 -131.4(10) 18 24
C7 C7 C8 C9 -120.2(9) 24 24
C7 C7 C8 C9 -28.5(7) 18 24
C10 C7 C8 C7 -43(3) 31 24
C5 C7 C8 C7 -59(3) 31 24
C6 C7 C8 C7 124.7(10) 18 24
C6 C7 C8 C7 58.0(14) . 24
C9 C7 C8 C7 36.4(19) 31 24
N2 C7 C8 C7 -98.8(11) 31 24
C10 C7 C8 C7 -11.2(9) 18 24
C9 C7 C8 C7 120.2(9) 24 24
C7 C7 C8 C7 91.7(8) 18 24
C10 C7 C8 C4 68(3) 31 31
C5 C7 C8 C4 53(3) 31 31
C6 C7 C8 C4 -124.1(12) 18 31
C6 C7 C8 C4 169.2(7) . 31
C9 C7 C8 C4 147.6(13) 31 31
N2 C7 C8 C4 12.4(17) 31 31
C10 C7 C8 C4 100.0(11) 18 31
C7 C7 C8 C4 111.2(11) 24 31
C9 C7 C8 C4 -128.6(9) 24 31
C7 C7 C8 C4 -157.1(9) 18 31
C5 C7 C8 C10 -15(3) 31 31
C6 C7 C8 C10 168(4) 18 31
C6 C7 C8 C10 101(4) . 31
C9 C7 C8 C10 80(4) 31 31
N2 C7 C8 C10 -55(3) 31 31
C10 C7 C8 C10 32(3) 18 31
C7 C7 C8 C10 43(3) 24 31
C9 C7 C8 C10 164(3) 24 31
C7 C7 C8 C10 135(3) 18 31
C10 C7 C8 C10 -32(3) 31 18
C5 C7 C8 C10 -47(3) 31 18
C6 C7 C8 C10 135.9(15) 18 18
C6 C7 C8 C10 69.2(12) . 18
C9 C7 C8 C10 47.7(15) 31 18
N2 C7 C8 C10 -87.6(14) 31 18
C7 C7 C8 C10 11.2(9) 24 18
C9 C7 C8 C10 131.4(10) 24 18
C7 C7 C8 C10 102.9(10) 18 18
C5 C8 C9 C6 13(4) 31 31
C6 C8 C9 C6 129(4) 18 31
C9 C8 C9 C6 142(3) 24 31
C7 C8 C9 C6 82(3) . 31
C7 C8 C9 C6 12(3) 24 31
C4 C8 C9 C6 -104(3) 31 31
C10 C8 C9 C6 67(3) 31 31
C10 C8 C9 C6 16(3) 18 31
C5 C8 C9 C9 -128(5) 31 24
C6 C8 C9 C9 -12.9(10) 18 24
C6 C8 C9 C9 -142(3) 31 24
C7 C8 C9 C9 -59.2(10) . 24
C7 C8 C9 C9 -129.7(8) 24 24
C4 C8 C9 C9 114.1(12) 31 24
C10 C8 C9 C9 -75.0(9) 31 24
C10 C8 C9 C9 -125.5(8) 18 24
C5 C8 C9 N1 117(5) 31 .
C6 C8 C9 N1 -127.6(17) 18 .
C6 C8 C9 N1 104(4) 31 .
C9 C8 C9 N1 -114.6(13) 24 .
C7 C8 C9 N1 -173.8(13) . .
C7 C8 C9 N1 115.6(16) 24 .
C4 C8 C9 N1 -1(2) 31 .
C10 C8 C9 N1 170.4(12) 31 .
C10 C8 C9 N1 119.9(15) 18 .
C5 C8 C9 C10 -51(5) 31 .
C6 C8 C9 C10 64.3(18) 18 .
C6 C8 C9 C10 -64(3) 31 .
C9 C8 C9 C10 77.3(16) 24 .
C7 C8 C9 C10 18(2) . .
C7 C8 C9 C10 -52.5(15) 24 .
C4 C8 C9 C10 -168.7(12) 31 .
C10 C8 C9 C10 2(2) 31 .
C10 C8 C9 C10 -48.2(15) 18 .
C5 C8 C9 C7 -38(5) 31 31
C6 C8 C9 C7 77.6(17) 18 31
C6 C8 C9 C7 -51(2) 31 31
C9 C8 C9 C7 90.6(13) 24 31
C7 C8 C9 C7 31(2) . 31
C7 C8 C9 C7 -39.1(10) 24 31
C4 C8 C9 C7 -155.3(9) 31 31
C10 C8 C9 C7 15.6(18) 31 31
C10 C8 C9 C7 -34.9(14) 18 31
C5 C8 C9 C6 -115(6) 31 18
C6 C8 C9 C6 -129(4) 31 18
C9 C8 C9 C6 12.9(10) 24 18
C7 C8 C9 C6 -46.2(13) . 18
C7 C8 C9 C6 -116.8(13) 24 18
C4 C8 C9 C6 127.0(17) 31 18
C10 C8 C9 C6 -62.0(12) 31 18
C10 C8 C9 C6 -112.6(15) 18 18
C6 C8 C9 C5 115(6) 18 31
C6 C8 C9 C5 -13(4) 31 31
C9 C8 C9 C5 128(5) 24 31
C7 C8 C9 C5 69(5) . 31
C7 C8 C9 C5 -1(5) 24 31
C4 C8 C9 C5 -118(5) 31 31
C10 C8 C9 C5 53(5) 31 31
C10 C8 C9 C5 3(4) 18 31
C5 C8 C9 C7 1(5) 31 24
C6 C8 C9 C7 116.8(13) 18 24
C6 C8 C9 C7 -12(3) 31 24
C9 C8 C9 C7 129.7(8) 24 24
C7 C8 C9 C7 70.6(16) . 24
C4 C8 C9 C7 -116.2(9) 31 24
C10 C8 C9 C7 54.7(11) 31 24
C10 C8 C9 C7 4.2(9) 18 24
C5 C8 C9 C10 -91(5) 31 24
C6 C8 C9 C10 24.3(12) 18 24
C6 C8 C9 C10 -104(3) 31 24
C9 C8 C9 C10 37.3(8) 24 24
C7 C8 C9 C10 -21.9(15) . 24
C7 C8 C9 C10 -92.5(7) 24 24
C4 C8 C9 C10 151.4(8) 31 24
C10 C8 C9 C10 -37.7(13) 31 24
C10 C8 C9 C10 -88.2(9) 18 24
C8 C5 C10 C7 -17(4) 31 31
C7 C5 C10 C7 -123(4) 18 31
C6 C5 C10 C7 -10(3) 24 31
C6 C5 C10 C7 -73(3) . 31
C10 C5 C10 C7 -137(3) 24 31
C4 C5 C10 C7 108(3) . 31
C9 C5 C10 C7 -56(3) 31 31
C9 C5 C10 C7 -15(3) 18 31
C8 C5 C10 N2 -123(4) 31 .
C7 C5 C10 N2 131.3(16) 18 .
C7 C5 C10 N2 -105(4) 31 .
C6 C5 C10 N2 -115.6(15) 24 .
C6 C5 C10 N2 -178.6(10) . .
C10 C5 C10 N2 118.2(12) 24 .
C4 C5 C10 N2 3(2) . .
C9 C5 C10 N2 -161.5(12) 31 .
C9 C5 C10 N2 -120.3(14) 18 .
C8 C5 C10 C9 57(4) 31 .
C7 C5 C10 C9 -48.8(18) 18 .
C7 C5 C10 C9 75(3) 31 .
C6 C5 C10 C9 64.3(15) 24 .
C6 C5 C10 C9 1.3(19) . .
C10 C5 C10 C9 -62.0(17) 24 .
C4 C5 C10 C9 -177.4(13) . .
C9 C5 C10 C9 18(2) 31 .
C9 C5 C10 C9 59.6(15) 18 .
C8 C5 C10 C10 119(4) 31 24
C7 C5 C10 C10 13.1(9) 18 24
C7 C5 C10 C10 137(3) 31 24
C6 C5 C10 C10 126.2(6) 24 24
C6 C5 C10 C10 63.2(5) . 24
C4 C5 C10 C10 -115.5(11) . 24
C9 C5 C10 C10 80.3(8) 31 24
C9 C5 C10 C10 121.5(8) 18 24
C8 C5 C10 C6 40(4) 31 31
C7 C5 C10 C6 -66.6(14) 18 31
C7 C5 C10 C6 57(3) 31 31
C6 C5 C10 C6 46.5(10) 24 31
C6 C5 C10 C6 -16.6(16) . 31
C10 C5 C10 C6 -79.8(12) 24 31
C4 C5 C10 C6 164.8(10) . 31
C9 C5 C10 C6 0.5(16) 31 31
C9 C5 C10 C6 41.8(12) 18 31
C7 C5 C10 C8 -106(4) 18 31
C7 C5 C10 C8 17(4) 31 31
C6 C5 C10 C8 7(4) 24 31
C6 C5 C10 C8 -56(4) . 31
C10 C5 C10 C8 -119(4) 24 31
C4 C5 C10 C8 125(4) . 31
C9 C5 C10 C8 -39(3) 31 31
C9 C5 C10 C8 2(3) 18 31
C8 C5 C10 C7 106(4) 31 18
C7 C5 C10 C7 123(4) 31 18
C6 C5 C10 C7 113.1(11) 24 18
C6 C5 C10 C7 50.1(11) . 18
C10 C5 C10 C7 -13.1(9) 24 18
C4 C5 C10 C7 -128.6(15) . 18
C9 C5 C10 C7 67.1(12) 31 18
C9 C5 C10 C7 108.4(13) 18 18
C8 C5 C10 C6 -7(4) 31 24
C7 C5 C10 C6 -113.1(11) 18 24
C7 C5 C10 C6 10(3) 31 24
C6 C5 C10 C6 -63.0(9) . 24
C10 C5 C10 C6 -126.2(6) 24 24
C4 C5 C10 C6 118.3(9) . 24
C9 C5 C10 C6 -46.0(10) 31 24
C9 C5 C10 C6 -4.7(8) 18 24
C8 C5 C10 C9 87(4) 31 24
C7 C5 C10 C9 -19.2(11) 18 24
C7 C5 C10 C9 104(3) 31 24
C6 C5 C10 C9 93.9(7) 24 24
C6 C5 C10 C9 30.9(11) . 24
C10 C5 C10 C9 -32.3(8) 24 24
C4 C5 C10 C9 -147.8(8) . 24
C9 C5 C10 C9 47.9(12) 31 24
C9 C5 C10 C9 89.2(9) 18 24
C6 C9 C10 C7 -2(3) 31 31
C9 C9 C10 C7 106(3) 24 31
N1 C9 C10 C7 -121(3) . 31
C8 C9 C10 C7 47(3) . 31
C6 C9 C10 C7 89(3) 18 31
C5 C9 C10 C7 40(3) 31 31
C7 C9 C10 C7 10(2) 24 31
C10 C9 C10 C7 106(3) 24 31
C6 C9 C10 N2 120(3) 31 .
C9 C9 C10 N2 -131.2(14) 24 .
N1 C9 C10 N2 1(3) . .
C8 C9 C10 N2 169.0(14) . .
C7 C9 C10 N2 122(4) 31 .
C6 C9 C10 N2 -148.8(14) 18 .
C5 C9 C10 N2 162.5(13) 31 .
C7 C9 C10 N2 132.3(16) 24 .
C10 C9 C10 N2 -131.2(14) 24 .
C6 C9 C10 C5 -60(3) 31 .
C9 C9 C10 C5 49.0(14) 24 .
N1 C9 C10 C5 -178.7(14) . .
C8 C9 C10 C5 -11(2) . .
C7 C9 C10 C5 -57(2) 31 .
C6 C9 C10 C5 31.3(17) 18 .
C5 C9 C10 C5 -17(2) 31 .
C7 C9 C10 C5 -47.6(14) 24 .
C10 C9 C10 C5 49.0(14) 24 .
C6 C9 C10 C10 -109(2) 31 24
C9 C9 C10 C10 0.000(5) 24 24
N1 C9 C10 C10 132.3(15) . 24
C8 C9 C10 C10 -59.8(13) . 24
C7 C9 C10 C10 -106(3) 31 24
C6 C9 C10 C10 -17.7(7) 18 24
C5 C9 C10 C10 -66.3(10) 31 24
C7 C9 C10 C10 -96.6(7) 24 24
C9 C9 C10 C6 109(2) 24 31
N1 C9 C10 C6 -119(3) . 31
C8 C9 C10 C6 48.9(18) . 31
C7 C9 C10 C6 2(3) 31 31
C6 C9 C10 C6 91(3) 18 31
C5 C9 C10 C6 42.4(19) 31 31
C7 C9 C10 C6 12.1(19) 24 31
C10 C9 C10 C6 109(2) 24 31
C6 C9 C10 C8 -51(3) 31 31
C9 C9 C10 C8 57.7(11) 24 31
N1 C9 C10 C8 -170.0(13) . 31
C8 C9 C10 C8 -2(2) . 31
C7 C9 C10 C8 -49(3) 31 31
C6 C9 C10 C8 40.0(14) 18 31
C5 C9 C10 C8 -8.6(18) 31 31
C7 C9 C10 C8 -38.9(13) 24 31
C10 C9 C10 C8 57.7(11) 24 31
C6 C9 C10 C7 -93(3) 31 18
C9 C9 C10 C7 15.4(7) 24 18
N1 C9 C10 C7 147.8(16) . 18
C8 C9 C10 C7 -44.4(16) . 18
C7 C9 C10 C7 -91(3) 31 18
C6 C9 C10 C7 -2.2(8) 18 18
C5 C9 C10 C7 -50.9(13) 31 18
C7 C9 C10 C7 -81.1(10) 24 18
C10 C9 C10 C7 15.4(7) 24 18
C6 C9 C10 C6 -17(2) 31 24
C9 C9 C10 C6 91.9(6) 24 24
N1 C9 C10 C6 -135.8(15) . 24
C8 C9 C10 C6 32.1(15) . 24
C7 C9 C10 C6 -14(2) 31 24
C6 C9 C10 C6 74.2(10) 18 24
C5 C9 C10 C6 25.6(12) 31 24
C7 C9 C10 C6 -4.6(6) 24 24
C10 C9 C10 C6 91.9(6) 24 24
C6 C9 C10 C9 -109(2) 31 24
N1 C9 C10 C9 132.3(15) . 24
C8 C9 C10 C9 -59.8(13) . 24
C7 C9 C10 C9 -106(3) 31 24
C6 C9 C10 C9 -17.7(7) 18 24
C5 C9 C10 C9 -66.3(10) 31 24
C7 C9 C10 C9 -96.6(7) 24 24
C10 C9 C10 C9 0.000(9) 24 24
C6 C9 N1 C11 -114(3) 31 .
C9 C9 N1 C11 108.0(12) 24 .
C8 C9 N1 C11 -178.2(13) . .
C10 C9 N1 C11 -10(2) . .
C7 C9 N1 C11 -30(2) 31 .
C6 C9 N1 C11 124.0(17) 18 .
C5 C9 N1 C11 -170.3(12) 31 .
C7 C9 N1 C11 -120.1(14) 24 .
C10 C9 N1 C11 49(2) 24 .
C6 C9 N1 C13 -84(3) 31 23
C9 C9 N1 C13 137.9(16) 24 23
C8 C9 N1 C13 -148.3(16) . 23
C10 C9 N1 C13 20(3) . 23
C7 C9 N1 C13 0(3) 31 23
C6 C9 N1 C13 153.9(17) 18 23
C5 C9 N1 C13 -140.4(16) 31 23
C7 C9 N1 C13 -90.2(19) 24 23
C10 C9 N1 C13 79(3) 24 23
C9 C9 N1 C6 -138(3) 24 31
C8 C9 N1 C6 -64(3) . 31
C10 C9 N1 C6 104(4) . 31
C7 C9 N1 C6 84(4) 31 31
C6 C9 N1 C6 -122(4) 18 31
C5 C9 N1 C6 -57(3) 31 31
C7 C9 N1 C6 -6(2) 24 31
C10 C9 N1 C6 163(4) 24 31
C6 C9 N1 C14 -85(3) 31 23
C9 C9 N1 C14 137.0(7) 24 23
C8 C9 N1 C14 -149.1(14) . 23
C10 C9 N1 C14 18.9(18) . 23
C7 C9 N1 C14 -0.5(19) 31 23
C6 C9 N1 C14 153.0(16) 18 23
C5 C9 N1 C14 -141.2(13) 31 23
C7 C9 N1 C14 -91.1(12) 24 23
C10 C9 N1 C14 78.5(18) 24 23
C7 C10 N2 C16 111(3) 31 .
C5 C10 N2 C16 -179.6(13) . .
C9 C10 N2 C16 1(2) . .
C10 C10 N2 C16 -109.4(12) 24 .
C6 C10 N2 C16 22(2) 31 .
C8 C10 N2 C16 171.2(13) 31 .
C7 C10 N2 C16 -123.6(18) 18 .
C6 C10 N2 C16 122.5(13) 24 .
C9 C10 N2 C16 -48(2) 24 .
C5 C10 N2 C7 69(3) . 31
C9 C10 N2 C7 -111(4) . 31
C10 C10 N2 C7 139(4) 24 31
C6 C10 N2 C7 -90(4) 31 31
C8 C10 N2 C7 60(3) 31 31
C7 C10 N2 C7 125(4) 18 31
C6 C10 N2 C7 11(3) 24 31
C9 C10 N2 C7 -159(4) 24 31
C7 C10 N2 C15 96(4) 31 23
C5 C10 N2 C15 164.6(16) . 23
C9 C10 N2 C15 -15(3) . 23
C10 C10 N2 C15 -125.2(18) 24 23
C6 C10 N2 C15 6(3) 31 23
C8 C10 N2 C15 155.3(16) 31 23
C7 C10 N2 C15 -139.5(19) 18 23
C6 C10 N2 C15 106.7(19) 24 23
C9 C10 N2 C15 -63(3) 24 23
C7 C10 N2 C14 89(3) 31 23
C5 C10 N2 C14 158.1(12) . 23
C9 C10 N2 C14 -21.8(18) . 23
C10 C10 N2 C14 -131.7(7) 24 23
C6 C10 N2 C14 -0.5(19) 31 23
C8 C10 N2 C14 148.8(12) 31 23
C7 C10 N2 C14 -145.9(17) 18 23
C6 C10 N2 C14 100.2(11) 24 23
C9 C10 N2 C14 -69.8(17) 24 23
C9 N1 C11 C13 141.8(16) . 23
C6 N1 C11 C13 124.8(14) 31 23
C14 N1 C11 C13 88.5(3) 23 23
C9 N1 C11 C14 53.3(15) . 23
C13 N1 C11 C14 -88.5(3) 23 23
C6 N1 C11 C14 36.2(14) 31 23
C9 N1 C11 C12 -178.7(13) . .
C13 N1 C11 C12 39.5(9) 23 .
C6 N1 C11 C12 164.3(10) 31 .
C14 N1 C11 C12 128.1(9) 23 .
C9 N1 C11 C16 17.4(19) . .
C13 N1 C11 C16 -124.4(7) 23 .
C6 N1 C11 C16 0.4(18) 31 .
C14 N1 C11 C16 -35.8(5) 23 .
C9 N1 C11 C12 -177.4(13) . 23
C13 N1 C11 C12 40.8(11) 23 23
C6 N1 C11 C12 165.6(10) 31 23
C14 N1 C11 C12 129.3(11) 23 23
C9 N1 C11 C15 30(2) . 23
C13 N1 C11 C15 -111.6(9) 23 23
C6 N1 C11 C15 13(2) 31 23
C14 N1 C11 C15 -23.1(9) 23 23
C13 C11 C12 C12 -130.5(13) 23 23
C14 C11 C12 C12 -70.8(8) 23 23
C16 C11 C12 C12 -23.0 . 23
N1 C11 C12 C12 173.3(14) . 23
C15 C11 C12 C12 -28.8(3) 23 23
C14 C11 C12 C13 59.8(10) 23 23
C16 C11 C12 C13 107.5(13) . 23
N1 C11 C12 C13 -56.2(17) . 23
C12 C11 C12 C13 130.5(13) 23 23
C15 C11 C12 C13 101.8(13) 23 23
C13 C11 C12 C13 -107.5(13) 23 .
C14 C11 C12 C13 -47.8(8) 23 .
C16 C11 C12 C13 0.0 . .
N1 C11 C12 C13 -163.7(14) . .
C12 C11 C12 C13 23.0 23 .
C15 C11 C12 C13 -5.7(3) 23 .
C13 C11 C12 C11 -130.5(14) 23 23
C14 C11 C12 C11 -70.8(8) 23 23
C16 C11 C12 C11 -23.0(8) . 23
N1 C11 C12 C11 173.3(9) . 23
C12 C11 C12 C11 0.0(8) 23 23
C15 C11 C12 C11 -28.8(8) 23 23
C12 C12 C13 C11 85.2(13) 23 23
C13 C12 C13 C11 -94.8(13) 23 23
C11 C12 C13 C11 -52.8(13) . 23
C13 C12 C13 C12 180(100) 23 23
C11 C12 C13 C12 -138.03(8) . 23
C11 C12 C13 C12 -85.2(13) 23 23
C12 C12 C13 C14 138.03(8) 23 .
C13 C12 C13 C14 -42.0 23 .
C11 C12 C13 C14 0.0 . .
C11 C12 C13 C14 52.8(13) 23 .
C12 C12 C13 N1 31.1(15) 23 23
C13 C12 C13 N1 -148.9(15) 23 23
C11 C12 C13 N1 -106.9(15) . 23
C11 C12 C13 N1 -54.1(16) 23 23
C12 C12 C13 C16 123.1(3) 23 23
C13 C12 C13 C16 -56.9(2) 23 23
C11 C12 C13 C16 -15.0(2) . 23
C11 C12 C13 C16 37.8(11) 23 23
C11 C13 C14 C16 38.7(13) 23 23
C12 C13 C14 C16 -29.1(14) 23 23
C12 C13 C14 C16 -35.7(12) . 23
N1 C13 C14 C16 102.6(15) 23 23
C12 C13 C14 C11 -67.8(11) 23 23
C12 C13 C14 C11 -74.4(16) . 23
N1 C13 C14 C11 63.9(17) 23 23
C16 C13 C14 C11 -38.7(13) 23 23
C11 C13 C14 C15 74.4(16) 23 .
C12 C13 C14 C15 6.6(8) 23 .
C12 C13 C14 C15 0.0 . .
N1 C13 C14 C15 138.3(11) 23 .
C16 C13 C14 C15 35.7(12) 23 .
C11 C13 C14 N2 -15.5(18) 23 23
C12 C13 C14 N2 -83.3(18) 23 23
C12 C13 C14 N2 -89.9(14) . 23
N1 C13 C14 N2 48.4(15) 23 23
C16 C13 C14 N2 -54.2(9) 23 23
C11 C13 C14 N1 -63.9(17) 23 23
C12 C13 C14 N1 -131.7(13) 23 23
C12 C13 C14 N1 -138.3(11) . 23
C16 C13 C14 N1 -102.6(15) 23 23
C11 C13 C14 C15 80.3(16) 23 23
C12 C13 C14 C15 12.5(8) 23 23
C12 C13 C14 C15 5.92(15) . 23
N1 C13 C14 C15 144.3(12) 23 23
C16 C13 C14 C15 41.7(10) 23 23
C16 C14 C15 C15 108.7(17) 23 23
C11 C14 C15 C15 58.8(11) 23 23
C13 C14 C15 C15 23.0 . 23
N2 C14 C15 C15 163.3(11) 23 23
N1 C14 C15 C15 93.5(15) 23 23
C11 C14 C15 C16 -50(2) 23 23
C13 C14 C15 C16 -85.7(17) . 23
N2 C14 C15 C16 55(2) 23 23
N1 C14 C15 C16 -15(3) 23 23
C15 C14 C15 C16 -108.7(17) 23 23
C16 C14 C15 C16 85.7(17) 23 .
C11 C14 C15 C16 35.7(11) 23 .
C13 C14 C15 C16 0.0 . .
N2 C14 C15 C16 140.3(11) 23 .
N1 C14 C15 C16 70.4(15) 23 .
C15 C14 C15 C16 -23.0 23 .
C16 C14 C15 N2 -55(2) 23 23
C11 C14 C15 N2 -104.6(17) 23 23
C13 C14 C15 N2 -140.3(11) . 23
N1 C14 C15 N2 -69.8(16) 23 23
C15 C14 C15 N2 -163.3(11) 23 23
C16 C14 C15 C14 108.7(17) 23 23
C11 C14 C15 C14 58.8(11) 23 23
C13 C14 C15 C14 23.0 . 23
N2 C14 C15 C14 163.3(11) 23 23
N1 C14 C15 C14 93.5(15) 23 23
C15 C14 C15 C14 0.0 23 23
C16 C14 C15 C11 50(2) 23 23
C13 C14 C15 C11 -35.7(11) . 23
N2 C14 C15 C11 104.6(17) 23 23
N1 C14 C15 C11 34.7(11) 23 23
C15 C14 C15 C11 -58.8(11) 23 23
C16 C15 C16 C15 180(100) 23 23
C14 C15 C16 C15 138.0 . 23
N2 C15 C16 C15 -129.5(15) 23 23
C14 C15 C16 C15 75.4(6) 23 23
C11 C15 C16 C15 156.6(6) 23 23
C15 C15 C16 C14 -75.4(6) 23 23
C16 C15 C16 C14 104.6(6) 23 23
C14 C15 C16 C14 62.6(6) . 23
N2 C15 C16 C14 155.1(18) 23 23
C11 C15 C16 C14 81.2(6) 23 23
C15 C15 C16 C11 -138.0 23 .
C16 C15 C16 C11 42.0 23 .
C14 C15 C16 C11 0.0 . .
N2 C15 C16 C11 92.4(15) 23 .
C14 C15 C16 C11 -62.6(6) 23 .
C11 C15 C16 C11 18.5(6) 23 .
C15 C15 C16 N2 41.6(15) 23 .
C16 C15 C16 N2 -138.4(15) 23 .
C14 C15 C16 N2 179.6(15) . .
N2 C15 C16 N2 -88.0(19) 23 .
C14 C15 C16 N2 117.0(15) 23 .
C11 C15 C16 N2 -161.9(12) 23 .
C15 C15 C16 C16 180(100) 23 23
C14 C15 C16 C16 -42.0 . 23
N2 C15 C16 C16 50.5(15) 23 23
C14 C15 C16 C16 -104.6(6) 23 23
C11 C15 C16 C16 -23.4(6) 23 23
C15 C15 C16 C13 -119.4(3) 23 23
C16 C15 C16 C13 60.6(3) 23 23
C14 C15 C16 C13 18.7(3) . 23
N2 C15 C16 C13 111.1(14) 23 23
C14 C15 C16 C13 -44.0(5) 23 23
C11 C15 C16 C13 37.2(5) 23 23
C13 C11 C16 C15 38(3) 23 23
C14 C11 C16 C15 81.3(9) 23 23
C12 C11 C16 C15 -20.2(17) . 23
N1 C11 C16 C15 144(2) . 23
C12 C11 C16 C15 -23.9(17) 23 23
C13 C11 C16 C14 -42.8(17) 23 23
C12 C11 C16 C14 -101.5(15) . 23
N1 C11 C16 C14 62.2(16) . 23
C12 C11 C16 C14 -105.2(14) 23 23
C15 C11 C16 C14 -81.3(9) 23 23
C13 C11 C16 C15 59(2) 23 .
C14 C11 C16 C15 101.5(15) 23 .
C12 C11 C16 C15 0.0 . .
N1 C11 C16 C15 163.7(14) . .
C12 C11 C16 C15 -3.7(2) 23 .
C15 C11 C16 C15 20.2(17) 23 .
C13 C11 C16 N2 -121(2) 23 .
C14 C11 C16 N2 -78.1(19) 23 .
C12 C11 C16 N2 -179.6(15) . .
N1 C11 C16 N2 -15.9(16) . .
C12 C11 C16 N2 176.7(15) 23 .
C15 C11 C16 N2 -159(2) 23 .
C13 C11 C16 C16 75(2) 23 23
C14 C11 C16 C16 117.6(15) 23 23
C12 C11 C16 C16 16.1 . 23
N1 C11 C16 C16 179.8(14) . 23
C12 C11 C16 C16 12.4(2) 23 23
C15 C11 C16 C16 36.3(17) 23 23
C14 C11 C16 C13 42.8(17) 23 23
C12 C11 C16 C13 -59(2) . 23
N1 C11 C16 C13 105(2) . 23
C12 C11 C16 C13 -62.4(18) 23 23
C15 C11 C16 C13 -38(3) 23 23
C10 N2 C16 C15 -158.2(15) . 23
C7 N2 C16 C15 -141.4(15) 31 23
C14 N2 C16 C15 -111.1(7) 23 23
C10 N2 C16 C14 -47.1(16) . 23
C7 N2 C16 C14 -30.4(16) 31 23
C15 N2 C16 C14 111.1(7) 23 23
C10 N2 C16 C15 -172.7(12) . .
C7 N2 C16 C15 -156.0(12) 31 .
C15 N2 C16 C15 -14.5(10) 23 .
C14 N2 C16 C15 -125.6(11) 23 .
C10 N2 C16 C11 7(2) . .
C7 N2 C16 C11 24(2) 31 .
C15 N2 C16 C11 165.1(14) 23 .
C14 N2 C16 C11 54.0(8) 23 .
C10 N2 C16 C16 164.3(13) . 23
C7 N2 C16 C16 -178.9(12) 31 23
C15 N2 C16 C16 -37.5(16) 23 23
C14 N2 C16 C16 -148.6(17) 23 23
C10 N2 C16 C13 -16(2) . 23
C7 N2 C16 C13 1(2) 31 23
C15 N2 C16 C13 142.0(15) 23 23
C14 N2 C16 C13 31.0(9) 23 23

loop_
_platon_squeeze_void_nr
_platon_squeeze_void_average_x
_platon_squeeze_void_average_y
_platon_squeeze_void_average_z
_platon_squeeze_void_volume
_platon_squeeze_void_count_electrons
_platon_squeeze_void_content
1 -0.077 -0.058 -0.002 5882 766 ' '
